data_7206061
loop_
_publ_author_name
'Wang, Sujuan'
'Li, Lei'
'Zhang, Jianyong'
'Yuan, Xiaochen'
'Su, Cheng-Yong'

_publ_section_title
;
 Anion-tuned sorption and catalytic properties of a soft metal--organic
 solid with polycatenated frameworks
;
_journal_issue 20
_journal_name_full 'Journal of Materials Chemistry'
_journal_page_first 7098
_journal_paper_doi 10.1039/c1jm10394f
_journal_volume 21
_journal_year 2011
_chemical_formula_sum 'C24 H36 Cu F6 N4 O10 Si'
_chemical_formula_weight 746.20
_chemical_name_systematic
;
?
;
_space_group_IT_number 130
_symmetry_cell_setting tetragonal
_symmetry_space_group_name_Hall '-P 4a 2ac'
_symmetry_space_group_name_H-M 'P 4/n c c :2'
_atom_sites_solution_hydrogens geom
_atom_sites_solution_primary direct
_atom_sites_solution_secondary difmap
_audit_creation_method SHELXL-97
_cell_angle_alpha 90.00
_cell_angle_beta 90.00
_cell_angle_gamma 90.00
_cell_formula_units_Z 4
_cell_length_a 13.5377(2)
_cell_length_b 13.5377(2)
_cell_length_c 18.3726(5)
_cell_measurement_temperature 150(2)
_cell_volume 3367.13(12)
_computing_structure_refinement 'SHELXL-97 (Sheldrick, 1997)'
_computing_structure_solution 'SHELXS-97 (Sheldrick, 1990)'
_diffrn_ambient_temperature 150(2)
_diffrn_measured_fraction_theta_full 0.987
_diffrn_measured_fraction_theta_max 0.987
_diffrn_measurement_device_type Germini
_diffrn_radiation_monochromator graphite
_diffrn_radiation_source 'fine-focus sealed tube'
_diffrn_radiation_type CuK\a
_diffrn_radiation_wavelength 1.54178
_diffrn_reflns_av_R_equivalents 0.0300
_diffrn_reflns_av_sigmaI/netI 0.0345
_diffrn_reflns_limit_h_max 14
_diffrn_reflns_limit_h_min -8
_diffrn_reflns_limit_k_max 10
_diffrn_reflns_limit_k_min -15
_diffrn_reflns_limit_l_max 19
_diffrn_reflns_limit_l_min -21
_diffrn_reflns_number 4693
_diffrn_reflns_theta_full 62.62
_diffrn_reflns_theta_max 62.62
_diffrn_reflns_theta_min 6.54
_exptl_absorpt_coefficient_mu 2.060
_exptl_absorpt_correction_T_max 0.7267
_exptl_absorpt_correction_T_min 0.6178
_exptl_absorpt_correction_type multi-scan
_exptl_absorpt_process_details SADABS
_exptl_crystal_colour purple
_exptl_crystal_density_diffrn 1.472
_exptl_crystal_density_method 'not measured'
_exptl_crystal_description block
_exptl_crystal_F_000 1540
_exptl_crystal_size_max 0.25
_exptl_crystal_size_mid 0.20
_exptl_crystal_size_min 0.16
_refine_diff_density_max 1.005
_refine_diff_density_min -1.299
_refine_diff_density_rms 0.118
_refine_ls_extinction_method none
_refine_ls_goodness_of_fit_ref 1.012
_refine_ls_hydrogen_treatment mixed
_refine_ls_matrix_type full
_refine_ls_number_parameters 135
_refine_ls_number_reflns 1340
_refine_ls_number_restraints 80
_refine_ls_restrained_S_all 1.054
_refine_ls_R_factor_all 0.1167
_refine_ls_R_factor_gt 0.0989
_refine_ls_shift/su_max 0.013
_refine_ls_shift/su_mean 0.002
_refine_ls_structure_factor_coef Fsqd
_refine_ls_weighting_details 'calc w=1/[\s^2^(Fo^2^)+(0.0910P)^2^+24.0000P] where P=(Fo^2^+2Fc^2^)/3'
_refine_ls_weighting_scheme calc
_refine_ls_wR_factor_gt 0.2311
_refine_ls_wR_factor_ref 0.2419
_reflns_number_gt 992
_reflns_number_total 1340
_reflns_threshold_expression >2sigma(I)
_cod_data_source_file c1jm10394f.txt
_cod_data_source_block 2
_cod_original_sg_symbol_H-M P4/ncc
_cod_database_code 7206061

loop_
_symmetry_equiv_pos_as_xyz
'x, y, z'
'-x+1/2, -y+1/2, z'
'-y+1/2, x, z'
'y, -x+1/2, z'
'-x, y+1/2, -z+1/2'
'x+1/2, -y, -z+1/2'
'y+1/2, x+1/2, -z+1/2'
'-y, -x, -z+1/2'
'-x, -y, -z'
'x-1/2, y-1/2, -z'
'y-1/2, -x, -z'
'-y, x-1/2, -z'
'x, -y-1/2, z-1/2'
'-x-1/2, y, z-1/2'
'-y-1/2, -x-1/2, z-1/2'
'y, x, z-1/2'

loop_
_atom_site_label
_atom_site_type_symbol
_atom_site_fract_x
_atom_site_fract_y
_atom_site_fract_z
_atom_site_U_iso_or_equiv
_atom_site_adp_type
_atom_site_occupancy
_atom_site_symmetry_multiplicity
_atom_site_calc_flag
_atom_site_refinement_flags
_atom_site_disorder_assembly
_atom_site_disorder_group
Cu1 Cu 1.2500 -0.2500 0.2500 0.0453(3) Uani 1 4 d S . .
Si1 Si 0.7500 -0.2500 0.54391(14) 0.0573(6) Uani 1 4 d S . .
C1 C 1.2248(3) -0.3742(4) 0.1203(3) 0.0695(14) Uani 1 1 d . . .
H1A H 1.2949 -0.3760 0.1223 0.083 Uiso 1 1 calc R . .
C2 C 1.0777(3) -0.3213(4) 0.1699(3) 0.0649(13) Uani 1 1 d . . .
H2A H 1.0430 -0.2858 0.2065 0.078 Uiso 1 1 calc R . .
C3 C 1.0248(4) -0.3685(5) 0.1160(4) 0.1049(19) Uani 1 1 d . . .
H3A H 0.9547 -0.3676 0.1168 0.126 Uiso 1 1 calc R . .
C4 C 1.1797(4) -0.4220(5) 0.0655(3) 0.1041(18) Uani 1 1 d . . .
H4A H 1.2177 -0.4581 0.0312 0.125 Uiso 1 1 calc RD . .
C5 C 1.0755(5) -0.4185(5) 0.0590(3) 0.1083(19) Uani 1 1 d DU . .
N1 N 1.1769(2) -0.3242(2) 0.17213(17) 0.0467(8) Uani 1 1 d . . .
C6 C 1.0210(5) -0.4592(5) -0.0147(4) 0.105(2) Uani 1 1 d DU . 1
O1 O 0.9621(3) -0.3860(3) -0.04528(19) 0.0456(10) Uani 0.70 1 d PU A 1
H1 H 0.9192 -0.3682 -0.0150 0.068 Uiso 0.70 1 calc PR A 1
O1' O 1.0878(11) -0.4670(11) -0.0661(8) 0.100(4) Uani 0.30 1 d PU B 2
H1' H 1.1380 -0.4933 -0.0492 0.150 Uiso 0.30 1 d PD C 2
F1 F 0.8618(3) -0.2967(3) 0.5415(3) 0.1284(17) Uani 1 1 d U . .
F2 F 0.7500 -0.2500 0.6277(6) 0.197(5) Uani 1 4 d SU . .
F3 F 0.7500 -0.2500 0.4584(10) 0.284(7) Uani 1 4 d SU . .
O1W O 1.1133(3) -0.1133(3) 0.2500 0.0932(17) Uani 1 2 d SU D 1
O2W' O 1.0934(9) 0.3931(9) 0.1915(5) 0.059(3) Uani 0.25 1 d PU E 1
O3W O 1.1195(8) 0.2219(9) 0.2595(6) 0.127(4) Uani 0.50 1 d PU F 1
O2W O 1.0619(7) 0.3191(9) 0.1917(5) 0.048(3) Uani 0.25 1 d P G -2

loop_
_atom_site_aniso_label
_atom_site_aniso_U_11
_atom_site_aniso_U_22
_atom_site_aniso_U_33
_atom_site_aniso_U_23
_atom_site_aniso_U_13
_atom_site_aniso_U_12
Cu1 0.0535(3) 0.0535(3) 0.0289(4) 0.000 0.000 -0.0340(5)
Si1 0.0508(7) 0.0508(7) 0.0703(14) 0.000 0.000 0.000
C1 0.050(2) 0.084(3) 0.075(3) -0.036(2) -0.012(2) -0.003(2)
C2 0.057(2) 0.070(3) 0.069(2) -0.028(2) -0.010(2) -0.006(2)
C3 0.060(3) 0.114(4) 0.141(4) -0.068(3) -0.044(3) 0.010(3)
C4 0.070(3) 0.127(4) 0.115(3) -0.083(3) -0.022(3) 0.014(3)
C5 0.086(3) 0.123(4) 0.116(3) -0.074(3) -0.032(3) 0.006(3)
N1 0.0452(16) 0.0493(17) 0.0457(15) -0.0062(14) -0.0069(14) -0.0139(13)
C6 0.097(4) 0.102(4) 0.117(4) 0.005(3) 0.005(3) 0.003(3)
O1 0.0503(19) 0.0429(18) 0.0435(17) -0.0055(16) -0.0091(16) 0.0001(16)
O1' 0.092(6) 0.104(7) 0.105(7) -0.019(6) -0.009(6) -0.003(6)
F1 0.0721(18) 0.0745(19) 0.239(5) -0.005(3) 0.029(3) 0.0014(16)
F2 0.242(7) 0.242(7) 0.107(6) 0.000 0.000 0.000
F3 0.311(9) 0.311(9) 0.231(12) 0.000 0.000 0.000
O1W 0.089(2) 0.089(2) 0.101(4) 0.001(2) 0.001(2) -0.023(3)
O2W' 0.088(7) 0.061(6) 0.027(4) 0.005(4) -0.027(5) -0.002(5)
O3W 0.110(6) 0.143(8) 0.129(6) -0.009(6) 0.003(6) -0.013(6)
O2W 0.036(5) 0.088(7) 0.019(4) 0.023(5) 0.005(4) 0.002(5)

loop_
_atom_type_symbol
_atom_type_description
_atom_type_scat_dispersion_real
_atom_type_scat_dispersion_imag
_atom_type_scat_source
C C 0.0181 0.0091 'International Tables Vol C Tables 4.2.6.8 and 6.1.1.4'
N N 0.0311 0.0180 'International Tables Vol C Tables 4.2.6.8 and 6.1.1.4'
O O 0.0492 0.0322 'International Tables Vol C Tables 4.2.6.8 and 6.1.1.4'
Cu Cu -1.9646 0.5888 'International Tables Vol C Tables 4.2.6.8 and 6.1.1.4'
Si Si 0.2541 0.3302 'International Tables Vol C Tables 4.2.6.8 and 6.1.1.4'
F F 0.0727 0.0534 'International Tables Vol C Tables 4.2.6.8 and 6.1.1.4'
H H 0.0000 0.0000 'International Tables Vol C Tables 4.2.6.8 and 6.1.1.4'

loop_
_geom_angle_atom_site_label_1
_geom_angle_atom_site_label_2
_geom_angle_atom_site_label_3
_geom_angle
_geom_angle_site_symmetry_1
_geom_angle_site_symmetry_3
_geom_angle_publ_flag
N1 Cu1 N1 179.43(19) 8_665 . ?
N1 Cu1 N1 89.18(18) 8_665 7_635 ?
N1 Cu1 N1 90.82(18) . 7_635 ?
N1 Cu1 N1 90.82(18) 8_665 2_745 ?
N1 Cu1 N1 89.18(18) . 2_745 ?
N1 Cu1 N1 179.43(19) 7_635 2_745 ?
F2 Si1 F3 180.000(3) . . ?
F2 Si1 F1 91.5(2) . 3_545 ?
F3 Si1 F1 88.5(2) . 3_545 ?
F2 Si1 F1 91.5(2) . 4_655 ?
F3 Si1 F1 88.5(2) . 4_655 ?
F1 Si1 F1 176.9(4) 3_545 4_655 ?
F2 Si1 F1 91.5(2) . . ?
F3 Si1 F1 88.5(2) . . ?
F1 Si1 F1 89.959(12) 3_545 . ?
F1 Si1 F1 89.959(12) 4_655 . ?
F2 Si1 F1 91.5(2) . 2_645 ?
F3 Si1 F1 88.5(2) . 2_645 ?
F1 Si1 F1 89.959(12) 3_545 2_645 ?
F1 Si1 F1 89.959(12) 4_655 2_645 ?
F1 Si1 F1 176.9(4) . 2_645 ?
N1 C1 C4 123.8(4) . . ?
N1 C1 H1A 118.1 . . ?
C4 C1 H1A 118.1 . . ?
N1 C2 C3 121.8(4) . . ?
N1 C2 H2A 119.1 . . ?
C3 C2 H2A 119.1 . . ?
C2 C3 C5 119.9(5) . . ?
C2 C3 H3A 120.0 . . ?
C5 C3 H3A 120.0 . . ?
C1 C4 C5 120.0(5) . . ?
C1 C4 H4A 120.0 . . ?
C5 C4 H4A 120.0 . . ?
C4 C5 C3 115.7(5) . . ?
C4 C5 C6 120.5(5) . . ?
C3 C5 C6 123.5(5) . . ?
C1 N1 C2 118.6(4) . . ?
C1 N1 Cu1 121.4(3) . . ?
C2 N1 Cu1 120.0(3) . . ?
C6 C6 O1 120.1(8) 9_745 . ?
C6 C6 C5 97.6(7) 9_745 . ?
O1 C6 C5 110.7(5) . . ?
C6 O1 H1 109.5 . . ?

loop_
_geom_bond_atom_site_label_1
_geom_bond_atom_site_label_2
_geom_bond_distance
_geom_bond_site_symmetry_2
_geom_bond_publ_flag
Cu1 N1 2.009(3) 8_665 ?
Cu1 N1 2.009(3) . ?
Cu1 N1 2.009(3) 7_635 ?
Cu1 N1 2.009(3) 2_745 ?
Si1 F2 1.540(11) . ?
Si1 F3 1.571(18) . ?
Si1 F1 1.641(3) 3_545 ?
Si1 F1 1.641(3) 4_655 ?
Si1 F1 1.641(3) . ?
Si1 F1 1.641(3) 2_645 ?
C1 N1 1.336(6) . ?
C1 C4 1.343(7) . ?
C1 H1A 0.9500 . ?
C2 N1 1.344(6) . ?
C2 C3 1.379(7) . ?
C2 H2A 0.9500 . ?
C3 C5 1.422(9) . ?
C3 H3A 0.9500 . ?
C4 C5 1.416(8) . ?
C4 H4A 0.9500 . ?
C5 C6 1.638(8) . ?
C6 C6 1.356(14) 9_745 ?
C6 O1 1.390(8) . ?
O1 H1 0.8400 . ?
O1' H1' 0.8273 . ?
